data_2236894
loop_
_publ_author_name
'Sreenivasa, S.'
'ManojKumar, K.E.'
'Suchetan, P.A.'
'Srinivasan, T.'
'Palakshamurthy, B. S.'
'Velmurgan, D.'

_publ_section_title
;
 1-(2-Amino-6-methylpyrimidin-4-yl)-<i>N</i>,<i>N</i>-dimethylpiperidin-4-aminium
 chloride
;
_journal_coeditor_code HB6988
_journal_issue 12
_journal_name_full 'Acta Crystallographica Section E'
_journal_page_first o3371
_journal_paper_doi 10.1107/S1600536812046533
_journal_volume 68
_journal_year 2012
_chemical_formula_iupac 'C12 H22 N5 +, Cl -'
_chemical_formula_moiety 'C12 H22 N5 +, Cl -'
_chemical_formula_sum 'C12 H22 Cl N5'
_chemical_formula_weight 271.80
_chemical_name_systematic
;
1-(2-Amino-6-methylpyrimidin-4-yl)-<i>N</i>,<i>N</i>-dimethylpiperidin-
4-aminium chloride
;
_space_group_IT_number 15
_symmetry_cell_setting monoclinic
_symmetry_space_group_name_Hall '-C 2yc'
_symmetry_space_group_name_H-M 'C 1 2/c 1'
_atom_sites_solution_hydrogens geom
_atom_sites_solution_primary direct
_atom_sites_solution_secondary difmap
_audit_creation_method SHELXL-97
_cell_angle_alpha 90.00
_cell_angle_beta 91.968(2)
_cell_angle_gamma 90.00
_cell_formula_units_Z 8
_cell_length_a 24.7908(12)
_cell_length_b 8.2419(4)
_cell_length_c 13.8764(6)
_cell_measurement_reflns_used 2266
_cell_measurement_temperature 298(2)
_cell_measurement_theta_max 52
_cell_measurement_theta_min 1.6
_cell_volume 2833.6(2)
_computing_cell_refinement 'SAINT-Plus (Bruker, 2004)'
_computing_data_collection 'APEX2 (Bruker, 2004)'
_computing_data_reduction 'SAINT-Plus (Bruker,2004)'
_computing_molecular_graphics 'ORTEP-3 (Farrugia, 2012)'
_computing_publication_material 'SHELXL97 (Sheldrick, 2008)'
_computing_structure_refinement 'SHELXL97 (Sheldrick, 2008)'
_computing_structure_solution 'SHELXS97 (Sheldrick, 2008)'
_diffrn_ambient_temperature 298(2)
_diffrn_detector_area_resol_mean 1.20
_diffrn_measured_fraction_theta_full 1.000
_diffrn_measured_fraction_theta_max 1.000
_diffrn_measurement_device_type 'Bruker APEXII CCD'
_diffrn_measurement_method '\w scans'
_diffrn_radiation_monochromator graphite
_diffrn_radiation_source 'fine-focus sealed tube'
_diffrn_radiation_type MoK\a
_diffrn_radiation_wavelength 0.71073
_diffrn_reflns_av_R_equivalents 0.0238
_diffrn_reflns_av_sigmaI/netI 0.0184
_diffrn_reflns_limit_h_max 29
_diffrn_reflns_limit_h_min -28
_diffrn_reflns_limit_k_max 8
_diffrn_reflns_limit_k_min -9
_diffrn_reflns_limit_l_max 16
_diffrn_reflns_limit_l_min -16
_diffrn_reflns_number 10807
_diffrn_reflns_theta_full 25.00
_diffrn_reflns_theta_max 25.00
_diffrn_reflns_theta_min 1.64
_diffrn_standards_interval_time 15
_diffrn_standards_number 2502
_exptl_absorpt_coefficient_mu 0.262
_exptl_absorpt_correction_T_max 0.9935
_exptl_absorpt_correction_T_min 0.9470
_exptl_absorpt_correction_type multi-scan
_exptl_absorpt_process_details '(SADABS; Sheldrick, 2004)'
_exptl_crystal_colour colourless
_exptl_crystal_density_diffrn 1.274
_exptl_crystal_density_method 'not measured'
_exptl_crystal_description Prism
_exptl_crystal_F_000 1168
_exptl_crystal_size_max 0.21
_exptl_crystal_size_mid 0.18
_exptl_crystal_size_min 0.03
_refine_diff_density_max 0.279
_refine_diff_density_min -0.240
_refine_ls_extinction_method none
_refine_ls_goodness_of_fit_ref 1.080
_refine_ls_hydrogen_treatment mixed
_refine_ls_matrix_type full
_refine_ls_number_constraints 0
_refine_ls_number_parameters 176
_refine_ls_number_reflns 2502
_refine_ls_number_restraints 0
_refine_ls_restrained_S_all 1.080
_refine_ls_R_factor_all 0.0397
_refine_ls_R_factor_gt 0.0363
_refine_ls_shift/su_max 0.032
_refine_ls_shift/su_mean 0.001
_refine_ls_structure_factor_coef Fsqd
_refine_ls_weighting_details 'calc w=1/[\s^2^(Fo^2^)+(0.0623P)^2^+1.9022P] where P=(Fo^2^+2Fc^2^)/3'
_refine_ls_weighting_scheme calc
_refine_ls_wR_factor_gt 0.1048
_refine_ls_wR_factor_ref 0.1074
_reflns_number_gt 2266
_reflns_number_total 2502
_reflns_threshold_expression I>2\s(I)
_cod_data_source_file hb6988.cif
_cod_data_source_block I
_cod_original_sg_symbol_H-M 'C 2/c'
_cod_database_code 2236894
_cod_database_fobs_code 2236894

loop_
_symmetry_equiv_pos_as_xyz
'x, y, z'
'-x, y, -z+1/2'
'x+1/2, y+1/2, z'
'-x+1/2, y+1/2, -z+1/2'
'-x, -y, -z'
'x, -y, z-1/2'
'-x+1/2, -y+1/2, -z'
'x+1/2, -y+1/2, z-1/2'

loop_
_atom_site_type_symbol
_atom_site_label
_atom_site_fract_x
_atom_site_fract_y
_atom_site_fract_z
_atom_site_U_iso_or_equiv
_atom_site_adp_type
_atom_site_calc_flag
_atom_site_refinement_flags
_atom_site_occupancy
_atom_site_symmetry_multiplicity
Cl Cl1 0.199032(17) 1.43859(6) 1.09649(3) 0.04241(17) Uani d . 1 1
H H5N 0.2006(7) 0.482(2) 0.9400(14) 0.034(5) Uiso d . 1 1
H H3NA 0.0476(8) 1.470(3) 1.0540(14) 0.044(5) Uiso d . 1 1
H H3NB 0.0967(9) 1.378(2) 1.0672(14) 0.038(5) Uiso d . 1 1
N N1 0.07954(5) 1.14699(15) 0.96467(10) 0.0313(3) Uani d . 1 1
N N5 0.20241(5) 0.49472(15) 0.87744(10) 0.0286(3) Uani d . 1 1
N N2 -0.00534(5) 1.28695(16) 0.95048(10) 0.0350(3) Uani d . 1 1
N N4 0.09426(5) 0.90139(16) 0.89023(10) 0.0325(3) Uani d . 1 1
C C4 0.05934(6) 1.02649(18) 0.90933(11) 0.0281(3) Uani d . 1 1
C C3 0.00567(6) 1.02975(19) 0.87524(11) 0.0319(4) Uani d . 1 1
H H3 -0.0092 0.9435 0.8402 0.038 Uiso calc R 1 1
C C7 0.15214(6) 0.93324(19) 0.89292(13) 0.0353(4) Uani d . 1 1
H H7A 0.1605 1.0164 0.9406 0.042 Uiso calc R 1 1
H H7B 0.1625 0.9737 0.8306 0.042 Uiso calc R 1 1
C C6 0.18440(6) 0.78141(18) 0.91761(12) 0.0338(4) Uani d . 1 1
H H6A 0.2226 0.8049 0.9141 0.041 Uiso calc R 1 1
H H6B 0.1774 0.7484 0.9831 0.041 Uiso calc R 1 1
C C10 0.16963(6) 0.64399(17) 0.84886(11) 0.0279(3) Uani d . 1 1
H H10 0.1788 0.6761 0.7834 0.033 Uiso calc R 1 1
C C9 0.10936(6) 0.6144(2) 0.85116(13) 0.0363(4) Uani d . 1 1
H H9A 0.1003 0.5765 0.9147 0.044 Uiso calc R 1 1
H H9B 0.0993 0.5304 0.8050 0.044 Uiso calc R 1 1
C C2 -0.02438(6) 1.1647(2) 0.89536(11) 0.0329(4) Uani d . 1 1
N N3 0.06371(7) 1.37851(19) 1.05091(12) 0.0416(4) Uani d . 1 1
C C8 0.07765(7) 0.7682(2) 0.82731(13) 0.0403(4) Uani d . 1 1
H H8A 0.0832 0.7984 0.7608 0.048 Uiso calc R 1 1
H H8B 0.0395 0.7476 0.8341 0.048 Uiso calc R 1 1
C C1 0.04550(6) 1.26709(18) 0.98595(11) 0.0307(3) Uani d . 1 1
C C12 0.26044(7) 0.5144(2) 0.85548(14) 0.0407(4) Uani d . 1 1
H H12A 0.2740 0.6127 0.8844 0.061 Uiso calc R 1 1
H H12B 0.2641 0.5195 0.7869 0.061 Uiso calc R 1 1
H H12C 0.2806 0.4236 0.8810 0.061 Uiso calc R 1 1
C C11 0.18204(7) 0.34164(19) 0.83246(13) 0.0397(4) Uani d . 1 1
H H11A 0.1446 0.3278 0.8462 0.059 Uiso calc R 1 1
H H11B 0.2024 0.2515 0.8582 0.059 Uiso calc R 1 1
H H11C 0.1860 0.3468 0.7639 0.059 Uiso calc R 1 1
C C5 -0.08123(8) 1.1816(3) 0.85504(15) 0.0527(5) Uani d . 1 1
H H5A -0.0969 1.2794 0.8792 0.079 Uiso calc R 1 1
H H5B -0.1022 1.0901 0.8743 0.079 Uiso calc R 1 1
H H5C -0.0808 1.1862 0.7859 0.079 Uiso calc R 1 1

loop_
_atom_site_aniso_label
_atom_site_aniso_U_11
_atom_site_aniso_U_22
_atom_site_aniso_U_33
_atom_site_aniso_U_12
_atom_site_aniso_U_13
_atom_site_aniso_U_23
Cl1 0.0423(3) 0.0540(3) 0.0307(2) -0.00239(18) -0.00195(18) 0.00571(17)
N1 0.0286(7) 0.0259(7) 0.0397(7) 0.0011(5) 0.0026(5) -0.0023(5)
N5 0.0331(7) 0.0263(7) 0.0263(7) 0.0036(5) 0.0014(5) 0.0005(5)
N2 0.0335(7) 0.0315(7) 0.0399(7) 0.0060(6) 0.0011(6) -0.0022(6)
N4 0.0275(7) 0.0266(7) 0.0434(8) 0.0023(5) -0.0001(6) -0.0071(6)
C4 0.0307(8) 0.0251(7) 0.0286(7) 0.0013(6) 0.0045(6) 0.0022(6)
C3 0.0334(8) 0.0325(8) 0.0296(8) 0.0027(6) -0.0014(6) -0.0032(6)
C7 0.0287(8) 0.0255(8) 0.0518(10) -0.0005(6) 0.0050(7) -0.0019(7)
C6 0.0276(8) 0.0267(8) 0.0470(9) 0.0009(6) -0.0017(7) -0.0061(7)
C10 0.0337(8) 0.0234(7) 0.0266(7) 0.0037(6) 0.0015(6) 0.0019(6)
C9 0.0345(9) 0.0266(8) 0.0474(10) 0.0001(7) -0.0048(7) -0.0086(7)
C2 0.0319(8) 0.0370(9) 0.0299(8) 0.0052(7) 0.0010(6) 0.0007(7)
N3 0.0348(8) 0.0326(8) 0.0571(9) 0.0052(7) -0.0033(7) -0.0124(7)
C8 0.0356(9) 0.0351(9) 0.0494(10) 0.0066(7) -0.0094(7) -0.0121(8)
C1 0.0314(8) 0.0261(8) 0.0348(8) 0.0002(6) 0.0055(6) 0.0006(6)
C12 0.0325(9) 0.0385(9) 0.0510(10) 0.0050(7) 0.0022(7) -0.0055(8)
C11 0.0431(9) 0.0241(8) 0.0516(10) 0.0029(7) 0.0004(8) -0.0036(7)
C5 0.0419(10) 0.0593(12) 0.0559(12) 0.0167(9) -0.0140(9) -0.0128(10)

loop_
_atom_type_symbol
_atom_type_description
_atom_type_scat_dispersion_real
_atom_type_scat_dispersion_imag
_atom_type_scat_source
C C 0.0033 0.0016 'International Tables Vol C Tables 4.2.6.8 and 6.1.1.4'
H H 0.0000 0.0000 'International Tables Vol C Tables 4.2.6.8 and 6.1.1.4'
N N 0.0061 0.0033 'International Tables Vol C Tables 4.2.6.8 and 6.1.1.4'
Cl Cl 0.1484 0.1585 'International Tables Vol C Tables 4.2.6.8 and 6.1.1.4'

loop_
_geom_angle_atom_site_label_1
_geom_angle_atom_site_label_2
_geom_angle_atom_site_label_3
_geom_angle
C1 N1 C4 116.57(13)
C11 N5 C12 108.81(12)
C11 N5 C10 113.97(12)
C12 N5 C10 111.73(12)
C11 N5 H5N 106.4(12)
C12 N5 H5N 107.3(12)
C10 N5 H5N 108.3(12)
C2 N2 C1 115.07(13)
C4 N4 C8 120.92(13)
C4 N4 C7 118.99(13)
C8 N4 C7 114.18(13)
N1 C4 N4 116.06(13)
N1 C4 C3 120.80(14)
N4 C4 C3 123.14(14)
C2 C3 C4 117.64(15)
C2 C3 H3 121.2
C4 C3 H3 121.2
N4 C7 C6 111.57(13)
N4 C7 H7A 109.3
C6 C7 H7A 109.3
N4 C7 H7B 109.3
C6 C7 H7B 109.3
H7A C7 H7B 108.0
C10 C6 C7 111.07(13)
C10 C6 H6A 109.4
C7 C6 H6A 109.4
C10 C6 H6B 109.4
C7 C6 H6B 109.4
H6A C6 H6B 108.0
C9 C10 C6 108.89(12)
C9 C10 N5 112.52(12)
C6 C10 N5 108.95(12)
C9 C10 H10 108.8
C6 C10 H10 108.8
N5 C10 H10 108.8
C10 C9 C8 111.32(14)
C10 C9 H9A 109.4
C8 C9 H9A 109.4
C10 C9 H9B 109.4
C8 C9 H9B 109.4
H9A C9 H9B 108.0
N2 C2 C3 122.82(14)
N2 C2 C5 116.69(14)
C3 C2 C5 120.49(15)
C1 N3 H3NA 119.1(14)
C1 N3 H3NB 118.5(13)
H3NA N3 H3NB 116.1(19)
N4 C8 C9 111.39(13)
N4 C8 H8A 109.3
C9 C8 H8A 109.3
N4 C8 H8B 109.3
C9 C8 H8B 109.3
H8A C8 H8B 108.0
N1 C1 N2 126.69(14)
N1 C1 N3 116.72(14)
N2 C1 N3 116.58(14)
N5 C12 H12A 109.5
N5 C12 H12B 109.5
H12A C12 H12B 109.5
N5 C12 H12C 109.5
H12A C12 H12C 109.5
H12B C12 H12C 109.5
N5 C11 H11A 109.5
N5 C11 H11B 109.5
H11A C11 H11B 109.5
N5 C11 H11C 109.5
H11A C11 H11C 109.5
H11B C11 H11C 109.5
C2 C5 H5A 109.5
C2 C5 H5B 109.5
H5A C5 H5B 109.5
C2 C5 H5C 109.5
H5A C5 H5C 109.5
H5B C5 H5C 109.5

loop_
_geom_bond_atom_site_label_1
_geom_bond_atom_site_label_2
_geom_bond_distance
N1 C1 1.340(2)
N1 C4 1.342(2)
N5 C11 1.488(2)
N5 C12 1.490(2)
N5 C10 1.5196(19)
N5 H5N 0.878(19)
N2 C2 1.341(2)
N2 C1 1.347(2)
N4 C4 1.378(2)
N4 C8 1.453(2)
N4 C7 1.458(2)
C4 C3 1.397(2)
C3 C2 1.373(2)
C3 H3 0.9300
C7 C6 1.518(2)
C7 H7A 0.9700
C7 H7B 0.9700
C6 C10 1.518(2)
C6 H6A 0.9700
C6 H6B 0.9700
C10 C9 1.515(2)
C10 H10 0.9800
C9 C8 1.522(2)
C9 H9A 0.9700
C9 H9B 0.9700
C2 C5 1.505(2)
N3 C1 1.353(2)
N3 H3NA 0.85(2)
N3 H3NB 0.84(2)
C8 H8A 0.9700
C8 H8B 0.9700
C12 H12A 0.9600
C12 H12B 0.9600
C12 H12C 0.9600
C11 H11A 0.9600
C11 H11B 0.9600
C11 H11C 0.9600
C5 H5A 0.9600
C5 H5B 0.9600
C5 H5C 0.9600

loop_
_geom_hbond_atom_site_label_D
_geom_hbond_atom_site_label_H
_geom_hbond_atom_site_label_A
_geom_hbond_site_symmetry_A
_geom_hbond_distance_DH
_geom_hbond_distance_HA
_geom_hbond_distance_DA
_geom_hbond_angle_DHA
_geom_hbond_publ_flag
N3 H3NB Cl1 1 0.84(2) 2.60(2) 3.4284(17) 167.2(17) yes
N5 H5N Cl1 1_545 0.878(19) 2.20(2) 3.0785(14) 177.1(17) yes
N3 H3NA N2 9_546 0.86(2) 2.26(2) 3.114(2) 175.5(18) yes

loop_
_cod_related_entry_id
_cod_related_entry_database
_cod_related_entry_code
1 ChemSpider 30658223
